data_7031597
loop_
_publ_author_name
'Bhowmik, Pallab'
'Biswas, Saptarshi'
'Chattopadhyay, Shouvik'
'Diaz, Carmen'
'G\'omez-Garc\'ia, Carlos J'
'Ghosh, Ashutosh'

_publ_section_title
;
 Synthesis, crystal structure and magnetic properties of two alternating
 double \m1,1 and \m1,3 azido bridged Cu(ii) and Ni(ii) chains.
;
_journal_issue 32
_journal_name_full 'Dalton transactions (Cambridge, England : 2003)'
_journal_page_first 12414
_journal_page_last 12421
_journal_paper_doi 10.1039/c4dt00328d
_journal_volume 43
_journal_year 2014
_chemical_formula_moiety 'C4 H12 N8 Ni'
_chemical_formula_sum 'C4 H12 N8 Ni'
_chemical_formula_weight 230.91
_chemical_name_systematic
;
 ?
;
_space_group_IT_number 2
_symmetry_cell_setting triclinic
_symmetry_space_group_name_Hall '-P 1'
_symmetry_space_group_name_H-M 'P -1'
_atom_sites_solution_hydrogens geom
_atom_sites_solution_primary direct
_atom_sites_solution_secondary difmap
_audit_creation_method SHELXL-97
_cell_angle_alpha 80.328(3)
_cell_angle_beta 88.967(3)
_cell_angle_gamma 64.213(3)
_cell_formula_units_Z 2
_cell_length_a 6.8792(18)
_cell_length_b 7.669(2)
_cell_length_c 10.216(3)
_cell_measurement_temperature 293(2)
_cell_measurement_theta_max 27.0
_cell_measurement_theta_min 2.0
_cell_volume 477.5(2)
_computing_cell_refinement 'Bruker SMART APEX2'
_computing_data_collection 'Bruker SMART APEX2'
_computing_data_reduction 'Bruker SAINT'
_computing_molecular_graphics 'Ortep-3 for Windows (Farrugia, 1997)'
_computing_publication_material 'WINGX V1.80.03'
_computing_structure_refinement 'SHELXL-97 (Sheldrick, 1997)'
_computing_structure_solution 'SHELXS-97 (Sheldrick, 1990)'
_diffrn_ambient_temperature 293(2)
_diffrn_measured_fraction_theta_full 0.973
_diffrn_measured_fraction_theta_max 0.973
_diffrn_radiation_monochromator graphite
_diffrn_radiation_source 'fine-focus sealed tube'
_diffrn_radiation_type MoK\a
_diffrn_radiation_wavelength 0.71073
_diffrn_reflns_av_R_equivalents 0.0261
_diffrn_reflns_av_sigmaI/netI 0.0432
_diffrn_reflns_limit_h_max 8
_diffrn_reflns_limit_h_min -8
_diffrn_reflns_limit_k_max 9
_diffrn_reflns_limit_k_min -9
_diffrn_reflns_limit_l_max 12
_diffrn_reflns_limit_l_min -12
_diffrn_reflns_number 3615
_diffrn_reflns_theta_full 27.02
_diffrn_reflns_theta_max 27.02
_diffrn_reflns_theta_min 2.03
_exptl_absorpt_coefficient_mu 2.002
_exptl_absorpt_correction_T_max 0.8563
_exptl_absorpt_correction_T_min 0.7952
_exptl_absorpt_correction_type empirical
_exptl_absorpt_process_details sadabs
_exptl_crystal_colour green
_exptl_crystal_density_diffrn 1.606
_exptl_crystal_density_method 'not measured'
_exptl_crystal_description rectangular
_exptl_crystal_F_000 234
_exptl_crystal_size_max 0.12
_exptl_crystal_size_mid 0.08
_exptl_crystal_size_min 0.08
_refine_diff_density_max 0.946
_refine_diff_density_min -0.444
_refine_diff_density_rms 0.099
_refine_ls_extinction_method none
_refine_ls_goodness_of_fit_ref 1.023
_refine_ls_hydrogen_treatment mixed
_refine_ls_matrix_type full
_refine_ls_number_parameters 130
_refine_ls_number_reflns 2024
_refine_ls_number_restraints 2
_refine_ls_restrained_S_all 1.023
_refine_ls_R_factor_all 0.0563
_refine_ls_R_factor_gt 0.0435
_refine_ls_shift/su_max 0.001
_refine_ls_shift/su_mean 0.000
_refine_ls_structure_factor_coef Fsqd
_refine_ls_weighting_details 'calc w=1/[\s^2^(Fo^2^)+(0.0790P)^2^+0.0000P] where P=(Fo^2^+2Fc^2^)/3'
_refine_ls_weighting_scheme calc
_refine_ls_wR_factor_gt 0.1122
_refine_ls_wR_factor_ref 0.1218
_reflns_number_gt 1523
_reflns_number_total 2024
_reflns_threshold_expression >2sigma(I)
_cod_data_source_file c4dt00328d2.cif
_cod_data_source_block 2
_cod_depositor_comments
;
The following automatic conversions were performed:

'_symmetry_cell_setting' value 'Triclinic' changed to 'triclinic'
according to
/usr/data/users/saulius/crontab/automatic-downloads/rss-feeds/RSC/lib/dictionaries/cif_core.dic
dictionary named 'cif_core.dic' version 2.4.2 from 2011-04-26.

Automatic conversion script
Id: cif_fix_values 2281 2013-09-26 08:29:07Z andrius 

 Adding full bibliography for 7031596--7031597.cif.
;
_cod_database_code 7031597

loop_
_symmetry_equiv_pos_as_xyz
'x, y, z'
'-x, -y, -z'

loop_
_atom_site_label
_atom_site_type_symbol
_atom_site_fract_x
_atom_site_fract_y
_atom_site_fract_z
_atom_site_U_iso_or_equiv
_atom_site_adp_type
_atom_site_occupancy
_atom_site_symmetry_multiplicity
_atom_site_calc_flag
_atom_site_refinement_flags
Ni1 Ni 0.78542(7) 0.10625(6) 0.40035(4) 0.0392(2) Uani 1 1 d .
N1 N 0.8051(6) 0.3711(5) 0.3774(4) 0.0498(9) Uani 1 1 d .
N6 N 1.1248(5) -0.0461(5) 0.3927(3) 0.0424(7) Uani 1 1 d .
N4 N 0.6524(5) -0.2092(5) 0.4949(3) 0.0428(7) Uani 1 1 d .
N3 N 0.7675(6) -0.1688(5) 0.4235(4) 0.0558(9) Uani 1 1 d .
N7 N 1.2158(5) -0.1570(5) 0.3185(3) 0.0517(8) Uani 1 1 d .
N5 N 0.5457(6) -0.2581(5) 0.5655(4) 0.0619(10) Uani 1 1 d .
C1 C 0.9118(8) 0.4246(7) 0.2611(5) 0.0674(13) Uani 1 1 d .
H1A H 1.0618 0.3281 0.2658 0.081 Uiso 1 1 calc R
H1B H 0.9091 0.5516 0.2634 0.081 Uiso 1 1 calc R
C3 C 0.8298(10) 0.2377(10) 0.1060(5) 0.0838(17) Uani 1 1 d .
H3A H 0.7785 0.2549 0.0148 0.101 Uiso 1 1 calc R
H3B H 0.9826 0.1475 0.1146 0.101 Uiso 1 1 calc R
C2 C 0.8032(9) 0.4340(9) 0.1338(5) 0.0891(18) Uani 1 1 d .
H2A H 0.8598 0.4937 0.0613 0.107 Uiso 1 1 calc R
H2B H 0.6499 0.5193 0.1347 0.107 Uiso 1 1 calc R
N8 N 1.3046(8) -0.2640(7) 0.2473(4) 0.0974(17) Uani 1 1 d .
N2 N 0.7134(11) 0.1484(12) 0.1951(4) 0.104(2) Uani 1 1 d D
C4 C 0.5902(19) 0.0883(19) 0.1442(7) 0.214(7) Uani 1 1 d D
H4A H 0.5235 0.0371 0.2138 0.321 Uiso 1 1 calc R
H4B H 0.6743 -0.0134 0.0952 0.321 Uiso 1 1 calc R
H4C H 0.4803 0.1961 0.0853 0.321 Uiso 1 1 calc R
H1N1 H 0.879(7) 0.364(7) 0.458(5) 0.066(14) Uiso 1 1 d .
H2N1 H 0.691(8) 0.447(7) 0.381(5) 0.057(15) Uiso 1 1 d .
H1N2 H 0.584(5) 0.266(6) 0.208(8) 0.17(4) Uiso 1 1 d D

loop_
_atom_site_aniso_label
_atom_site_aniso_U_11
_atom_site_aniso_U_22
_atom_site_aniso_U_33
_atom_site_aniso_U_23
_atom_site_aniso_U_13
_atom_site_aniso_U_12
Ni1 0.0363(3) 0.0403(3) 0.0427(3) -0.0098(2) 0.0050(2) -0.0175(2)
N1 0.041(2) 0.039(2) 0.063(2) -0.0093(17) 0.0117(17) -0.0117(17)
N6 0.0420(17) 0.0411(18) 0.0421(17) -0.0156(14) 0.0107(14) -0.0138(15)
N4 0.0359(16) 0.0393(18) 0.0533(19) -0.0140(15) 0.0003(15) -0.0143(15)
N3 0.061(2) 0.056(2) 0.065(2) -0.0237(18) 0.0152(19) -0.0339(19)
N7 0.0474(19) 0.050(2) 0.0459(19) -0.0083(17) 0.0029(16) -0.0108(17)
N5 0.0403(19) 0.053(2) 0.086(3) -0.003(2) 0.0124(19) -0.0178(18)
C1 0.069(3) 0.055(3) 0.081(3) -0.007(2) 0.029(3) -0.032(2)
C3 0.086(4) 0.122(5) 0.042(3) 0.001(3) 0.005(2) -0.050(4)
C2 0.078(4) 0.081(4) 0.069(3) 0.021(3) 0.026(3) -0.012(3)
N8 0.094(4) 0.095(4) 0.062(3) -0.045(3) 0.008(2) 0.008(3)
N2 0.118(5) 0.193(7) 0.047(2) -0.010(3) -0.002(3) -0.113(5)
C4 0.367(16) 0.348(15) 0.075(5) 0.018(7) -0.058(7) -0.309(14)

loop_
_atom_type_symbol
_atom_type_description
_atom_type_scat_dispersion_real
_atom_type_scat_dispersion_imag
_atom_type_scat_source
C C 0.0033 0.0016 'International Tables Vol C Tables 4.2.6.8 and 6.1.1.4'
H H 0.0000 0.0000 'International Tables Vol C Tables 4.2.6.8 and 6.1.1.4'
N N 0.0061 0.0033 'International Tables Vol C Tables 4.2.6.8 and 6.1.1.4'
Ni Ni 0.3393 1.1124 'International Tables Vol C Tables 4.2.6.8 and 6.1.1.4'
Cu Cu 0.3201 1.2651 'International Tables Vol C Tables 4.2.6.8 and 6.1.1.4'

loop_
_geom_angle_atom_site_label_1
_geom_angle_atom_site_label_2
_geom_angle_atom_site_label_3
_geom_angle
_geom_angle_site_symmetry_1
_geom_angle_site_symmetry_3
N1 Ni1 N2 90.9(2) . .
N1 Ni1 N5 88.48(15) . 2_656
N2 Ni1 N5 91.4(2) . 2_656
N1 Ni1 N6 90.46(14) . .
N2 Ni1 N6 96.1(2) . .
N5 Ni1 N6 172.50(13) 2_656 .
N1 Ni1 N6 91.15(14) . 2_756
N2 Ni1 N6 176.3(2) . 2_756
N5 Ni1 N6 91.71(14) 2_656 2_756
N6 Ni1 N6 80.88(12) . 2_756
N1 Ni1 N3 179.56(14) . .
N2 Ni1 N3 89.0(2) . .
N5 Ni1 N3 91.95(14) 2_656 .
N6 Ni1 N3 89.12(13) . .
N6 Ni1 N3 88.93(13) 2_756 .
C1 N1 Ni1 118.4(3) . .
C1 N1 H1N1 110(3) . .
Ni1 N1 H1N1 105(3) . .
C1 N1 H2N1 113(4) . .
Ni1 N1 H2N1 105(4) . .
H1N1 N1 H2N1 105(4) . .
N7 N6 Ni1 125.3(3) . .
N7 N6 Ni1 123.6(3) . 2_756
Ni1 N6 Ni1 99.12(12) . 2_756
N5 N4 N3 176.8(4) . .
N4 N3 Ni1 123.7(3) . .
N8 N7 N6 179.6(5) . .
N4 N5 Ni1 130.1(3) . 2_656
N1 C1 C2 111.6(4) . .
N1 C1 H1A 109.3 . .
C2 C1 H1A 109.3 . .
N1 C1 H1B 109.3 . .
C2 C1 H1B 109.3 . .
H1A C1 H1B 108.0 . .
N2 C3 C2 114.0(5) . .
N2 C3 H3A 108.8 . .
C2 C3 H3A 108.8 . .
N2 C3 H3B 108.8 . .
C2 C3 H3B 108.8 . .
H3A C3 H3B 107.7 . .
C1 C2 C3 114.9(4) . .
C1 C2 H2A 108.6 . .
C3 C2 H2A 108.6 . .
C1 C2 H2B 108.6 . .
C3 C2 H2B 108.6 . .
H2A C2 H2B 107.5 . .
C4 N2 C3 119.1(5) . .
C4 N2 Ni1 124.2(5) . .
C3 N2 Ni1 116.5(3) . .
C4 N2 H2 88.6(17) . .
C3 N2 H2 101(5) . .
Ni1 N2 H2 86(4) . .
N2 C4 H4A 109.5 . .
N2 C4 H4B 109.5 . .
H4A C4 H4B 109.5 . .
N2 C4 H4C 109.5 . .
H4A C4 H4C 109.5 . .
H4B C4 H4C 109.5 . .

loop_
_geom_bond_atom_site_label_1
_geom_bond_atom_site_label_2
_geom_bond_distance
_geom_bond_site_symmetry_2
Ni1 N1 2.068(4) .
Ni1 N2 2.102(4) .
Ni1 N5 2.113(4) 2_656
Ni1 N6 2.115(3) .
Ni1 N6 2.129(3) 2_756
Ni1 N3 2.140(3) .
N1 C1 1.479(6) .
N1 H1N1 0.96(5) .
N1 H2N1 0.75(5) .
N6 N7 1.195(4) .
N6 Ni1 2.129(3) 2_756
N4 N5 1.153(5) .
N4 N3 1.171(5) .
N7 N8 1.151(5) .
N5 Ni1 2.113(4) 2_656
C1 C2 1.487(7) .
C1 H1A 0.9700 .
C1 H1B 0.9700 .
C3 N2 1.476(7) .
C3 C2 1.510(8) .
C3 H3A 0.9700 .
C3 H3B 0.9700 .
C2 H2A 0.9700 .
C2 H2B 0.9700 .
N2 C4 1.280(7) .
N2 H2 0.98(2) .
C4 H4A 0.9600 .
C4 H4B 0.9600 .
C4 H4C 0.9600 .
